data_1517976
loop_
_publ_author_name
'Jiang, Shi-Zhi'
'Lei, Ting'
'Wei, Kun'
'Yang, Yu-Rong'

_publ_section_title
;
 Collective total synthesis of tetracyclic diquinane lycopodium alkaloids
 (+)-paniculatine, (-)-magellanine, (+)-magellaninone and analogues
 thereof.
;
_journal_issue 21
_journal_name_full 'Organic letters'
_journal_page_first 5612
_journal_page_last 5615
_journal_paper_doi 10.1021/ol502679v
_journal_volume 16
_journal_year 2014
_chemical_absolute_configuration ad
_chemical_formula_moiety 'C29 H45 N O4 S Si'
_chemical_formula_sum 'C29 H45 N O4 S Si'
_chemical_formula_weight 531.81
_chemical_name_systematic
; 
 ? 
;
_space_group_IT_number 4
_symmetry_cell_setting monoclinic
_symmetry_space_group_name_Hall 'P 2yb'
_symmetry_space_group_name_H-M 'P 1 21 1'
_atom_sites_solution_hydrogens geom
_atom_sites_solution_primary direct
_atom_sites_solution_secondary difmap
_audit_creation_method SHELXL-97
_cell_angle_alpha 90.00
_cell_angle_beta 111.2870(10)
_cell_angle_gamma 90.00
_cell_formula_units_Z 4
_cell_length_a 11.1288(11)
_cell_length_b 20.891(2)
_cell_length_c 13.4526(13)
_cell_measurement_reflns_used 9978
_cell_measurement_temperature 100(2)
_cell_measurement_theta_max 29.95
_cell_measurement_theta_min 2.19
_cell_volume 2914.2(5)
_computing_cell_refinement 'Bruker SAINT'
_computing_data_collection 'Bruker APEX2'
_computing_data_reduction 'Bruker SAINT'
_computing_molecular_graphics 'Bruker SHELXTL'
_computing_publication_material 'Bruker SHELXTL'
_computing_structure_refinement 'SHELXL-97 (Sheldrick, 2008)'
_computing_structure_solution 'SHELXS-97 (Sheldrick, 2008)'
_diffrn_ambient_temperature 100(2)
_diffrn_measured_fraction_theta_full 0.967
_diffrn_measured_fraction_theta_max 0.967
_diffrn_measurement_device_type 'Bruker APEX-II CCD'
_diffrn_measurement_method '\f and \w scans'
_diffrn_radiation_monochromator graphite
_diffrn_radiation_source 'fine-focus sealed tube'
_diffrn_radiation_type MoK\a
_diffrn_radiation_wavelength 0.71073
_diffrn_reflns_av_R_equivalents 0.0318
_diffrn_reflns_av_sigmaI/netI 0.0496
_diffrn_reflns_limit_h_max 15
_diffrn_reflns_limit_h_min -15
_diffrn_reflns_limit_k_max 29
_diffrn_reflns_limit_k_min -28
_diffrn_reflns_limit_l_max 16
_diffrn_reflns_limit_l_min -18
_diffrn_reflns_number 30717
_diffrn_reflns_theta_full 30.00
_diffrn_reflns_theta_max 30.00
_diffrn_reflns_theta_min 1.62
_exptl_absorpt_coefficient_mu 0.186
_exptl_absorpt_correction_T_max 0.9638
_exptl_absorpt_correction_T_min 0.8748
_exptl_absorpt_correction_type multi-scan
_exptl_absorpt_process_details sadabs
_exptl_crystal_colour colourless
_exptl_crystal_density_diffrn 1.212
_exptl_crystal_density_method 'not measured'
_exptl_crystal_description block
_exptl_crystal_F_000 1152
_exptl_crystal_size_max 0.74
_exptl_crystal_size_mid 0.25
_exptl_crystal_size_min 0.20
_refine_diff_density_max 0.768
_refine_diff_density_min -0.380
_refine_diff_density_rms 0.064
_refine_ls_abs_structure_details 'Flack H D (1983), Acta Cryst. A39, 876-881'
_refine_ls_abs_structure_Flack 0.00(5)
_refine_ls_extinction_method none
_refine_ls_goodness_of_fit_ref 1.029
_refine_ls_hydrogen_treatment constr
_refine_ls_matrix_type full
_refine_ls_number_parameters 663
_refine_ls_number_reflns 15704
_refine_ls_number_restraints 1
_refine_ls_restrained_S_all 1.029
_refine_ls_R_factor_all 0.0510
_refine_ls_R_factor_gt 0.0431
_refine_ls_shift/su_max 0.004
_refine_ls_shift/su_mean 0.000
_refine_ls_structure_factor_coef Fsqd
_refine_ls_weighting_details 'calc w=1/[\s^2^(Fo^2^)+(0.0519P)^2^+0.9673P] where P=(Fo^2^+2Fc^2^)/3'
_refine_ls_weighting_scheme calc
_refine_ls_wR_factor_gt 0.1052
_refine_ls_wR_factor_ref 0.1093
_reflns_number_gt 14105
_reflns_number_total 15704
_reflns_threshold_expression >2sigma(I)
_cod_data_source_file ol502679v_si_004.cif
_cod_data_source_block mo_aj14051_0m
_cod_depositor_comments
;
The following automatic conversions were performed:

'_symmetry_cell_setting' value 'Monoclinic' changed to 'monoclinic'
according to
/home/saulius/struct/COD-crude-data--automatic-downloads/rss-feeds/ACS/lib/dictionaries/cif_core.dic
dictionary named 'cif_core.dic' version 2.4.2 from 2011-04-26.

Automatic conversion script
Id: cif_fix_values 2827 2014-09-09 07:05:25Z andrius 

 Adding full bibliography for 1517976--1517978.cif.
;
_cod_original_sg_symbol_H-M 'P 21'
_cod_database_code 1517976

loop_
_symmetry_equiv_pos_as_xyz
'x, y, z'
'-x, y+1/2, -z'

loop_
_atom_site_label
_atom_site_type_symbol
_atom_site_fract_x
_atom_site_fract_y
_atom_site_fract_z
_atom_site_U_iso_or_equiv
_atom_site_adp_type
_atom_site_occupancy
_atom_site_symmetry_multiplicity
_atom_site_calc_flag
_atom_site_refinement_flags
S1 S 0.62694(5) 0.61966(2) 0.05573(5) 0.02259(11) Uani 1 1 d .
S1' S -0.10138(5) 0.71362(2) 0.52192(4) 0.02093(10) Uani 1 1 d .
Si1 Si 0.07118(6) 0.70093(3) 0.04627(4) 0.01990(12) Uani 1 1 d .
Si1' Si 0.48615(6) 0.79591(3) 0.54588(4) 0.01922(11) Uani 1 1 d .
O13 O 0.13868(14) 0.75032(6) -0.01442(11) 0.0182(3) Uani 1 1 d .
O1 O 0.73527(15) 0.60730(8) 0.15181(14) 0.0304(4) Uani 1 1 d .
O2 O 0.64450(17) 0.62768(8) -0.04404(14) 0.0314(4) Uani 1 1 d .
O5 O 0.43201(18) 0.89904(8) 0.25963(13) 0.0340(4) Uani 1 1 d .
O13' O 0.38853(14) 0.85001(7) 0.56671(11) 0.0180(3) Uani 1 1 d .
O5' O 0.08086(16) 0.91665(10) 0.20237(12) 0.0332(4) Uani 1 1 d .
O1' O -0.09335(17) 0.72799(8) 0.62839(13) 0.0290(4) Uani 1 1 d .
O2' O -0.22297(15) 0.69849(8) 0.44060(14) 0.0293(3) Uani 1 1 d .
N1 N 0.55737(18) 0.68325(9) 0.07644(15) 0.0247(4) Uani 1 1 d .
N1' N -0.04601(17) 0.77604(9) 0.47976(14) 0.0206(3) Uani 1 1 d .
C25 C 0.1231(2) 0.60921(12) -0.0842(2) 0.0314(5) Uani 1 1 d .
H25A H 0.1954 0.5933 -0.0226 0.047 Uiso 1 1 calc R
H25B H 0.1522 0.6451 -0.1167 0.047 Uiso 1 1 calc R
H25C H 0.0909 0.5748 -0.1367 0.047 Uiso 1 1 calc R
C24 C 0.0152(2) 0.63173(10) -0.04781(18) 0.0227(4) Uani 1 1 d .
C13 C 0.13612(19) 0.81875(9) -0.01851(15) 0.0156(4) Uani 1 1 d .
H13 H 0.1186 0.8351 0.0448 0.019 Uiso 1 1 calc R
C12 C 0.27006(19) 0.84206(9) -0.01031(15) 0.0154(4) Uani 1 1 d .
C11 C 0.3229(2) 0.80855(10) -0.08957(16) 0.0197(4) Uani 1 1 d .
H11A H 0.2635 0.7742 -0.1292 0.024 Uiso 1 1 calc R
H11B H 0.3326 0.8398 -0.1414 0.024 Uiso 1 1 calc R
C10 C 0.4557(2) 0.78020(10) -0.02056(17) 0.0194(4) Uani 1 1 d .
H10 H 0.5196 0.7882 -0.0556 0.023 Uiso 1 1 calc R
C9 C 0.4419(2) 0.70811(10) -0.00703(16) 0.0221(4) Uani 1 1 d .
H9A H 0.3655 0.6998 0.0122 0.026 Uiso 1 1 calc R
H9B H 0.4292 0.6860 -0.0752 0.026 Uiso 1 1 calc R
C17 C 0.5164(2) 0.55533(10) 0.03536(17) 0.0194(4) Uani 1 1 d .
C18 C 0.4419(2) 0.53606(10) -0.06844(17) 0.0222(4) Uani 1 1 d .
H18 H 0.4518 0.5565 -0.1281 0.027 Uiso 1 1 calc R
C19 C 0.3534(2) 0.48694(10) -0.08328(17) 0.0231(4) Uani 1 1 d .
H19 H 0.3035 0.4736 -0.1537 0.028 Uiso 1 1 calc R
C20 C 0.3362(2) 0.45670(10) 0.00288(17) 0.0218(4) Uani 1 1 d .
C23 C 0.2382(2) 0.40389(12) -0.01410(19) 0.0283(5) Uani 1 1 d .
H23A H 0.2367 0.3899 0.0550 0.042 Uiso 1 1 calc R
H23B H 0.2615 0.3677 -0.0498 0.042 Uiso 1 1 calc R
H23C H 0.1526 0.4198 -0.0586 0.042 Uiso 1 1 calc R
C7 C 0.2719(2) 0.91610(9) -0.02225(16) 0.0187(4) Uani 1 1 d .
H7 H 0.3518 0.9271 -0.0362 0.022 Uiso 1 1 calc R
C6 C 0.2895(2) 0.94184(10) 0.08902(17) 0.0197(4) Uani 1 1 d .
H6A H 0.3335 0.9839 0.1015 0.024 Uiso 1 1 calc R
H6B H 0.2053 0.9465 0.0976 0.024 Uiso 1 1 calc R
C5 C 0.3722(2) 0.89167(10) 0.16504(17) 0.0211(4) Uani 1 1 d .
C4 C 0.36864(18) 0.82987(9) 0.10241(15) 0.0167(4) Uani 1 1 d .
H4 H 0.3419 0.7927 0.1364 0.020 Uiso 1 1 calc R
C3 C 0.49748(19) 0.81587(10) 0.08788(18) 0.0200(4) Uani 1 1 d .
H3 H 0.5353 0.8579 0.0787 0.024 Uiso 1 1 calc R
C2 C 0.5993(2) 0.78071(11) 0.18078(18) 0.0242(4) Uani 1 1 d .
H2A H 0.6851 0.7874 0.1760 0.029 Uiso 1 1 calc R
H2B H 0.6014 0.7997 0.2488 0.029 Uiso 1 1 calc R
C1 C 0.5745(2) 0.70897(11) 0.18245(17) 0.0234(4) Uani 1 1 d .
H1A H 0.6485 0.6878 0.2377 0.028 Uiso 1 1 calc R
H1B H 0.4962 0.7011 0.1991 0.028 Uiso 1 1 calc R
C8 C 0.1567(2) 0.94173(10) -0.11685(17) 0.0226(4) Uani 1 1 d .
H8A H 0.1555 0.9890 -0.1125 0.027 Uiso 1 1 calc R
H8B H 0.1687 0.9303 -0.1841 0.027 Uiso 1 1 calc R
C15 C 0.0260(2) 0.91565(10) -0.12070(16) 0.0212(4) Uani 1 1 d .
H15 H 0.0111 0.9308 -0.0557 0.025 Uiso 1 1 calc R
C14 C 0.0291(2) 0.84219(10) -0.11920(16) 0.0210(4) Uani 1 1 d .
H14A H -0.0550 0.8254 -0.1212 0.025 Uiso 1 1 calc R
H14B H 0.0442 0.8261 -0.1829 0.025 Uiso 1 1 calc R
C26 C -0.0997(2) 0.65518(12) -0.14656(19) 0.0317(5) Uani 1 1 d .
H26A H -0.1281 0.6205 -0.1990 0.048 Uiso 1 1 calc R
H26B H -0.0724 0.6919 -0.1785 0.048 Uiso 1 1 calc R
H26C H -0.1710 0.6679 -0.1245 0.048 Uiso 1 1 calc R
C27 C -0.0290(3) 0.57631(11) 0.0037(2) 0.0327(5) Uani 1 1 d .
H27A H -0.0654 0.5426 -0.0493 0.049 Uiso 1 1 calc R
H27B H -0.0948 0.5914 0.0307 0.049 Uiso 1 1 calc R
H27C H 0.0448 0.5593 0.0630 0.049 Uiso 1 1 calc R
C28 C -0.0610(3) 0.74045(12) 0.0766(2) 0.0350(6) Uani 1 1 d .
H28A H -0.0264 0.7772 0.1236 0.053 Uiso 1 1 calc R
H28B H -0.0988 0.7099 0.1122 0.053 Uiso 1 1 calc R
H28C H -0.1274 0.7551 0.0101 0.053 Uiso 1 1 calc R
C29 C 0.1961(3) 0.67233(16) 0.1741(2) 0.0456(7) Uani 1 1 d .
H29A H 0.2603 0.6464 0.1583 0.068 Uiso 1 1 calc R
H29B H 0.1547 0.6464 0.2133 0.068 Uiso 1 1 calc R
H29C H 0.2385 0.7093 0.2177 0.068 Uiso 1 1 calc R
C16 C -0.0848(3) 0.93997(13) -0.21934(18) 0.0325(5) Uani 1 1 d .
H16A H -0.0722 0.9251 -0.2840 0.049 Uiso 1 1 calc R
H16B H -0.0863 0.9869 -0.2186 0.049 Uiso 1 1 calc R
H16C H -0.1668 0.9234 -0.2185 0.049 Uiso 1 1 calc R
C22 C 0.5025(2) 0.52493(12) 0.12216(17) 0.0272(5) Uani 1 1 d .
H22 H 0.5543 0.5372 0.1927 0.033 Uiso 1 1 calc R
C21 C 0.4126(2) 0.47657(12) 0.10508(18) 0.0294(5) Uani 1 1 d .
H21 H 0.4026 0.4563 0.1648 0.035 Uiso 1 1 calc R
C23' C 0.2640(3) 0.49256(14) 0.5521(3) 0.0496(8) Uani 1 1 d .
H23D H 0.2295 0.4532 0.5713 0.074 Uiso 1 1 calc R
H23E H 0.3484 0.5021 0.6067 0.074 Uiso 1 1 calc R
H23F H 0.2733 0.4868 0.4830 0.074 Uiso 1 1 calc R
C20' C 0.1729(2) 0.54724(12) 0.5450(2) 0.0352(6) Uani 1 1 d .
C19' C 0.1769(2) 0.58141(12) 0.6349(2) 0.0364(6) Uani 1 1 d .
H19' H 0.2384 0.5699 0.7026 0.044 Uiso 1 1 calc R
C18' C 0.0934(2) 0.63193(12) 0.62830(19) 0.0302(5) Uani 1 1 d .
H18' H 0.0982 0.6548 0.6906 0.036 Uiso 1 1 calc R
C17' C 0.0033(2) 0.64858(10) 0.53001(17) 0.0208(4) Uani 1 1 d .
C9' C 0.0664(2) 0.81135(10) 0.55121(16) 0.0194(4) Uani 1 1 d .
H9'1 H 0.1456 0.7963 0.5412 0.023 Uiso 1 1 calc R
H9'2 H 0.0763 0.8037 0.6264 0.023 Uiso 1 1 calc R
C10' C 0.0467(2) 0.88290(10) 0.52555(16) 0.0185(4) Uani 1 1 d .
H10' H -0.0217 0.9001 0.5502 0.022 Uiso 1 1 calc R
C11' C 0.1737(2) 0.92101(10) 0.57856(16) 0.0186(4) Uani 1 1 d .
H11C H 0.2354 0.8961 0.6379 0.022 Uiso 1 1 calc R
H11D H 0.1563 0.9622 0.6071 0.022 Uiso 1 1 calc R
C12' C 0.22949(19) 0.93278(9) 0.48932(15) 0.0160(4) Uani 1 1 d .
C13' C 0.37103(19) 0.91252(9) 0.51997(15) 0.0158(3) Uani 1 1 d .
H13' H 0.3918 0.9107 0.4537 0.019 Uiso 1 1 calc R
C24' C 0.5257(2) 0.74034(10) 0.66388(16) 0.0204(4) Uani 1 1 d .
C25' C 0.4019(2) 0.72138(12) 0.6823(2) 0.0313(5) Uani 1 1 d .
H25D H 0.3422 0.7004 0.6181 0.047 Uiso 1 1 calc R
H25E H 0.3611 0.7598 0.6975 0.047 Uiso 1 1 calc R
H25F H 0.4234 0.6918 0.7428 0.047 Uiso 1 1 calc R
C1' C -0.0599(2) 0.77937(10) 0.36712(16) 0.0212(4) Uani 1 1 d .
H1'1 H -0.1309 0.7511 0.3235 0.025 Uiso 1 1 calc R
H1'2 H 0.0208 0.7655 0.3585 0.025 Uiso 1 1 calc R
C2' C -0.0896(2) 0.84884(10) 0.33196(16) 0.0215(4) Uani 1 1 d .
H2'1 H -0.0912 0.8535 0.2583 0.026 Uiso 1 1 calc R
H2'2 H -0.1763 0.8600 0.3314 0.026 Uiso 1 1 calc R
C3' C 0.00884(19) 0.89525(10) 0.40465(16) 0.0181(4) Uani 1 1 d .
H3' H -0.0278 0.9394 0.3891 0.022 Uiso 1 1 calc R
C28' C 0.3967(3) 0.75518(12) 0.41671(18) 0.0350(6) Uani 1 1 d .
H28D H 0.3230 0.7319 0.4223 0.053 Uiso 1 1 calc R
H28E H 0.4543 0.7251 0.4001 0.053 Uiso 1 1 calc R
H28F H 0.3658 0.7872 0.3598 0.053 Uiso 1 1 calc R
C26' C 0.5918(2) 0.67957(11) 0.64571(18) 0.0266(5) Uani 1 1 d .
H26D H 0.6709 0.6911 0.6338 0.040 Uiso 1 1 calc R
H26E H 0.5335 0.6568 0.5831 0.040 Uiso 1 1 calc R
H26F H 0.6134 0.6519 0.7086 0.040 Uiso 1 1 calc R
C27' C 0.6163(2) 0.77496(12) 0.76382(18) 0.0304(5) Uani 1 1 d .
H27D H 0.6349 0.7469 0.8260 0.046 Uiso 1 1 calc R
H27E H 0.5747 0.8142 0.7752 0.046 Uiso 1 1 calc R
H27F H 0.6969 0.7859 0.7540 0.046 Uiso 1 1 calc R
C29' C 0.6315(2) 0.83342(13) 0.5329(2) 0.0344(5) Uani 1 1 d .
H29D H 0.6047 0.8671 0.4785 0.052 Uiso 1 1 calc R
H29E H 0.6810 0.8008 0.5120 0.052 Uiso 1 1 calc R
H29F H 0.6852 0.8521 0.6015 0.052 Uiso 1 1 calc R
C14' C 0.4631(2) 0.95942(10) 0.59727(17) 0.0211(4) Uani 1 1 d .
H14C H 0.5527 0.9438 0.6171 0.025 Uiso 1 1 calc R
H14D H 0.4430 0.9621 0.6631 0.025 Uiso 1 1 calc R
C15' C 0.4515(2) 1.02614(10) 0.54691(17) 0.0231(4) Uani 1 1 d .
H15' H 0.4693 1.0221 0.4795 0.028 Uiso 1 1 calc R
C8' C 0.3135(2) 1.04940(10) 0.51811(19) 0.0256(4) Uani 1 1 d .
H8'1 H 0.3039 1.0909 0.4804 0.031 Uiso 1 1 calc R
H8'2 H 0.2971 1.0570 0.5847 0.031 Uiso 1 1 calc R
C7' C 0.2119(2) 1.00307(10) 0.44818(17) 0.0217(4) Uani 1 1 d .
H7' H 0.1263 1.0181 0.4475 0.026 Uiso 1 1 calc R
C6' C 0.2015(2) 0.99735(11) 0.33142(17) 0.0263(5) Uani 1 1 d .
H6'1 H 0.1501 1.0330 0.2881 0.032 Uiso 1 1 calc R
H6'2 H 0.2881 0.9976 0.3263 0.032 Uiso 1 1 calc R
C5' C 0.1346(2) 0.93378(11) 0.29423(17) 0.0234(4) Uani 1 1 d .
C4' C 0.14131(18) 0.89522(10) 0.39133(15) 0.0167(4) Uani 1 1 d .
H4' H 0.1737 0.8508 0.3891 0.020 Uiso 1 1 calc R
C16' C 0.5507(3) 1.07213(12) 0.6210(2) 0.0346(6) Uani 1 1 d .
H16D H 0.5383 1.1149 0.5890 0.052 Uiso 1 1 calc R
H16E H 0.6378 1.0570 0.6315 0.052 Uiso 1 1 calc R
H16F H 0.5398 1.0740 0.6900 0.052 Uiso 1 1 calc R
C22' C -0.0053(2) 0.61437(12) 0.43937(19) 0.0301(5) Uani 1 1 d .
H22' H -0.0689 0.6250 0.3722 0.036 Uiso 1 1 calc R
C21' C 0.0801(3) 0.56446(13) 0.4482(2) 0.0362(6) Uani 1 1 d .
H21' H 0.0749 0.5414 0.3859 0.043 Uiso 1 1 calc R

loop_
_atom_site_aniso_label
_atom_site_aniso_U_11
_atom_site_aniso_U_22
_atom_site_aniso_U_33
_atom_site_aniso_U_23
_atom_site_aniso_U_13
_atom_site_aniso_U_12
S1 0.0191(2) 0.0174(2) 0.0342(3) 0.0008(2) 0.0131(2) 0.00236(18)
S1' 0.0238(2) 0.0176(2) 0.0259(2) 0.00418(18) 0.0144(2) -0.00014(19)
Si1 0.0240(3) 0.0178(3) 0.0193(3) -0.0017(2) 0.0096(2) -0.0055(2)
Si1' 0.0259(3) 0.0147(3) 0.0182(3) 0.0013(2) 0.0094(2) 0.0038(2)
O13 0.0232(7) 0.0098(6) 0.0244(7) -0.0002(5) 0.0119(6) -0.0021(5)
O1 0.0195(7) 0.0233(8) 0.0453(10) -0.0007(7) 0.0083(7) 0.0024(6)
O2 0.0327(9) 0.0291(9) 0.0420(9) 0.0029(7) 0.0251(7) 0.0015(7)
O5 0.0394(10) 0.0305(9) 0.0248(8) -0.0085(7) 0.0032(7) 0.0083(7)
O13' 0.0208(7) 0.0129(6) 0.0202(7) 0.0017(5) 0.0073(5) 0.0015(5)
O5' 0.0269(8) 0.0547(11) 0.0175(7) 0.0071(7) 0.0076(6) -0.0108(8)
O1' 0.0394(9) 0.0264(8) 0.0311(8) 0.0022(6) 0.0249(7) -0.0005(7)
O2' 0.0231(7) 0.0257(8) 0.0401(9) 0.0069(7) 0.0128(7) -0.0015(6)
N1 0.0263(9) 0.0163(9) 0.0278(9) -0.0014(7) 0.0056(7) 0.0072(7)
N1' 0.0240(9) 0.0193(8) 0.0187(8) 0.0031(6) 0.0080(7) -0.0039(7)
C25 0.0319(12) 0.0234(12) 0.0426(13) -0.0077(10) 0.0179(10) -0.0016(9)
C24 0.0235(10) 0.0159(10) 0.0288(10) -0.0015(8) 0.0098(8) -0.0010(8)
C13 0.0208(9) 0.0090(8) 0.0180(9) -0.0007(6) 0.0084(7) -0.0003(7)
C12 0.0199(9) 0.0123(8) 0.0167(9) -0.0009(7) 0.0098(7) 0.0010(7)
C11 0.0278(10) 0.0141(9) 0.0217(9) 0.0006(7) 0.0144(8) 0.0033(7)
C10 0.0239(10) 0.0139(9) 0.0250(10) -0.0008(7) 0.0144(8) 0.0011(7)
C9 0.0249(10) 0.0154(9) 0.0237(9) -0.0017(8) 0.0061(8) 0.0023(8)
C17 0.0192(9) 0.0150(9) 0.0270(10) -0.0016(8) 0.0118(8) 0.0029(7)
C18 0.0256(10) 0.0223(10) 0.0220(10) 0.0032(8) 0.0124(8) 0.0056(8)
C19 0.0251(10) 0.0216(10) 0.0204(9) -0.0013(8) 0.0054(8) 0.0046(8)
C20 0.0213(10) 0.0199(10) 0.0240(10) -0.0016(8) 0.0079(8) 0.0023(8)
C23 0.0273(11) 0.0298(12) 0.0272(11) -0.0058(9) 0.0092(9) -0.0063(9)
C7 0.0242(10) 0.0122(9) 0.0245(10) 0.0014(7) 0.0145(8) -0.0005(7)
C6 0.0220(9) 0.0127(9) 0.0271(10) -0.0004(7) 0.0121(8) -0.0013(7)
C5 0.0201(9) 0.0180(10) 0.0256(10) -0.0031(7) 0.0088(8) -0.0009(7)
C4 0.0164(9) 0.0162(9) 0.0189(9) -0.0002(7) 0.0082(7) -0.0009(7)
C3 0.0181(9) 0.0138(9) 0.0311(11) -0.0031(7) 0.0126(8) -0.0015(7)
C2 0.0184(9) 0.0225(11) 0.0295(11) -0.0059(8) 0.0060(8) -0.0013(8)
C1 0.0235(10) 0.0198(10) 0.0241(10) -0.0011(8) 0.0053(8) 0.0011(8)
C8 0.0328(11) 0.0161(9) 0.0229(10) 0.0037(8) 0.0147(9) 0.0044(8)
C15 0.0261(10) 0.0174(9) 0.0198(9) 0.0014(7) 0.0078(8) 0.0046(8)
C14 0.0212(9) 0.0192(10) 0.0202(9) -0.0023(7) 0.0046(7) 0.0022(8)
C26 0.0297(12) 0.0270(12) 0.0295(11) -0.0081(9) 0.0001(9) -0.0016(9)
C27 0.0338(13) 0.0181(11) 0.0476(14) 0.0050(10) 0.0164(11) -0.0049(9)
C28 0.0451(15) 0.0270(12) 0.0457(14) -0.0081(10) 0.0317(12) -0.0052(10)
C29 0.0460(16) 0.0534(18) 0.0239(12) 0.0122(12) -0.0036(11) -0.0144(13)
C16 0.0394(13) 0.0298(12) 0.0227(11) 0.0029(9) 0.0045(9) 0.0130(10)
C22 0.0322(12) 0.0308(12) 0.0187(10) -0.0031(9) 0.0093(9) -0.0063(9)
C21 0.0346(12) 0.0331(13) 0.0202(10) 0.0010(9) 0.0098(9) -0.0090(10)
C23' 0.0355(14) 0.0302(14) 0.094(2) 0.0121(15) 0.0361(16) 0.0075(11)
C20' 0.0259(12) 0.0229(12) 0.0630(17) 0.0053(11) 0.0234(12) -0.0008(9)
C19' 0.0293(12) 0.0256(12) 0.0454(15) 0.0074(11) 0.0030(11) -0.0001(9)
C18' 0.0344(12) 0.0252(12) 0.0275(11) 0.0037(9) 0.0071(9) -0.0010(9)
C17' 0.0225(10) 0.0177(10) 0.0254(10) 0.0043(8) 0.0125(8) -0.0019(8)
C9' 0.0231(10) 0.0198(10) 0.0161(9) 0.0012(7) 0.0082(7) -0.0015(7)
C10' 0.0211(9) 0.0187(9) 0.0188(9) 0.0009(7) 0.0110(7) 0.0008(7)
C11' 0.0231(10) 0.0171(9) 0.0191(9) -0.0011(7) 0.0118(8) -0.0006(7)
C12' 0.0201(9) 0.0140(8) 0.0155(8) 0.0010(7) 0.0082(7) 0.0001(7)
C13' 0.0196(9) 0.0123(8) 0.0162(8) -0.0001(7) 0.0074(7) -0.0002(7)
C24' 0.0214(10) 0.0219(10) 0.0172(9) 0.0015(7) 0.0061(7) 0.0050(7)
C25' 0.0307(12) 0.0316(13) 0.0352(12) 0.0137(10) 0.0163(10) 0.0047(10)
C1' 0.0226(10) 0.0239(10) 0.0174(9) 0.0018(8) 0.0078(8) -0.0029(8)
C2' 0.0187(9) 0.0236(10) 0.0210(9) 0.0049(8) 0.0058(7) -0.0010(8)
C3' 0.0178(9) 0.0182(9) 0.0193(9) 0.0039(7) 0.0079(7) 0.0025(7)
C28' 0.0574(16) 0.0221(11) 0.0205(11) -0.0011(9) 0.0081(10) 0.0045(11)
C26' 0.0353(12) 0.0213(10) 0.0234(10) 0.0026(8) 0.0108(9) 0.0092(9)
C27' 0.0366(12) 0.0277(12) 0.0212(10) -0.0032(9) 0.0037(9) 0.0038(10)
C29' 0.0338(13) 0.0286(12) 0.0491(15) 0.0102(11) 0.0250(12) 0.0067(10)
C14' 0.0234(10) 0.0168(9) 0.0221(10) -0.0021(7) 0.0069(8) -0.0032(7)
C15' 0.0302(11) 0.0186(10) 0.0222(10) -0.0023(8) 0.0115(8) -0.0081(8)
C8' 0.0379(12) 0.0126(9) 0.0320(11) 0.0023(8) 0.0195(10) 0.0008(8)
C7' 0.0235(10) 0.0153(9) 0.0290(11) 0.0057(8) 0.0128(8) 0.0043(8)
C6' 0.0286(11) 0.0259(11) 0.0235(10) 0.0111(8) 0.0083(9) 0.0011(9)
C5' 0.0168(9) 0.0329(12) 0.0209(10) 0.0072(8) 0.0074(7) 0.0007(8)
C4' 0.0174(9) 0.0183(9) 0.0147(8) 0.0023(7) 0.0064(7) 0.0006(7)
C16' 0.0483(15) 0.0225(12) 0.0309(12) -0.0034(9) 0.0120(11) -0.0152(10)
C22' 0.0350(12) 0.0308(12) 0.0265(11) 0.0011(9) 0.0137(9) 0.0019(10)
C21' 0.0443(15) 0.0304(13) 0.0439(14) -0.0024(11) 0.0282(12) 0.0024(11)

loop_
_atom_type_symbol
_atom_type_description
_atom_type_scat_dispersion_real
_atom_type_scat_dispersion_imag
_atom_type_scat_source
C C 0.0033 0.0016 'International Tables Vol C Tables 4.2.6.8 and 6.1.1.4'
H H 0.0000 0.0000 'International Tables Vol C Tables 4.2.6.8 and 6.1.1.4'
N N 0.0061 0.0033 'International Tables Vol C Tables 4.2.6.8 and 6.1.1.4'
O O 0.0106 0.0060 'International Tables Vol C Tables 4.2.6.8 and 6.1.1.4'
Si Si 0.0817 0.0704 'International Tables Vol C Tables 4.2.6.8 and 6.1.1.4'
S S 0.1246 0.1234 'International Tables Vol C Tables 4.2.6.8 and 6.1.1.4'

loop_
_geom_angle_atom_site_label_1
_geom_angle_atom_site_label_2
_geom_angle_atom_site_label_3
_geom_angle
O1 S1 O2 120.56(11)
O1 S1 N1 106.96(10)
O2 S1 N1 107.61(10)
O1 S1 C17 108.14(10)
O2 S1 C17 105.44(10)
N1 S1 C17 107.54(10)
O2' S1' O1' 120.52(10)
O2' S1' N1' 106.41(9)
O1' S1' N1' 106.60(10)
O2' S1' C17' 107.22(10)
O1' S1' C17' 107.38(10)
N1' S1' C17' 108.23(10)
O13 Si1 C28 111.64(10)
O13 Si1 C24 104.29(9)
C28 Si1 C24 113.36(11)
O13 Si1 C29 109.47(11)
C28 Si1 C29 108.81(15)
C24 Si1 C29 109.16(13)
O13' Si1' C29' 111.91(10)
O13' Si1' C28' 107.89(10)
C29' Si1' C28' 107.03(13)
O13' Si1' C24' 104.14(8)
C29' Si1' C24' 113.12(11)
C28' Si1' C24' 112.71(11)
C13 O13 Si1 129.46(13)
C13' O13' Si1' 122.67(12)
C9 N1 C1 112.59(17)
C9 N1 S1 120.25(15)
C1 N1 S1 124.57(15)
C1' N1' C9' 113.41(16)
C1' N1' S1' 119.05(14)
C9' N1' S1' 120.91(14)
C24 C25 H25A 109.5
C24 C25 H25B 109.5
H25A C25 H25B 109.5
C24 C25 H25C 109.5
H25A C25 H25C 109.5
H25B C25 H25C 109.5
C27 C24 C25 109.52(19)
C27 C24 C26 109.17(19)
C25 C24 C26 108.8(2)
C27 C24 Si1 111.27(17)
C25 C24 Si1 110.35(15)
C26 C24 Si1 107.66(15)
O13 C13 C14 110.70(16)
O13 C13 C12 108.02(15)
C14 C13 C12 112.82(16)
O13 C13 H13 108.4
C14 C13 H13 108.4
C12 C13 H13 108.4
C13 C12 C4 110.22(15)
C13 C12 C7 110.94(16)
C4 C12 C7 103.60(15)
C13 C12 C11 113.99(16)
C4 C12 C11 106.82(15)
C7 C12 C11 110.69(16)
C10 C11 C12 106.04(16)
C10 C11 H11A 110.5
C12 C11 H11A 110.5
C10 C11 H11B 110.5
C12 C11 H11B 110.5
H11A C11 H11B 108.7
C9 C10 C11 109.43(17)
C9 C10 C3 111.68(17)
C11 C10 C3 105.97(16)
C9 C10 H10 109.9
C11 C10 H10 109.9
C3 C10 H10 109.9
N1 C9 C10 110.07(17)
N1 C9 H9A 109.6
C10 C9 H9A 109.6
N1 C9 H9B 109.6
C10 C9 H9B 109.6
H9A C9 H9B 108.2
C22 C17 C18 120.1(2)
C22 C17 S1 120.01(16)
C18 C17 S1 119.89(16)
C19 C18 C17 119.3(2)
C19 C18 H18 120.3
C17 C18 H18 120.3
C18 C19 C20 121.4(2)
C18 C19 H19 119.3
C20 C19 H19 119.3
C21 C20 C19 117.9(2)
C21 C20 C23 121.1(2)
C19 C20 C23 121.05(19)
C20 C23 H23A 109.5
C20 C23 H23B 109.5
H23A C23 H23B 109.5
C20 C23 H23C 109.5
H23A C23 H23C 109.5
H23B C23 H23C 109.5
C6 C7 C8 117.25(17)
C6 C7 C12 104.44(15)
C8 C7 C12 113.15(17)
C6 C7 H7 107.2
C8 C7 H7 107.2
C12 C7 H7 107.2
C5 C6 C7 104.27(16)
C5 C6 H6A 110.9
C7 C6 H6A 110.9
C5 C6 H6B 110.9
C7 C6 H6B 110.9
H6A C6 H6B 108.9
O5 C5 C6 125.88(19)
O5 C5 C4 125.32(19)
C6 C5 C4 108.80(17)
C5 C4 C12 105.63(16)
C5 C4 C3 112.88(16)
C12 C4 C3 105.65(16)
C5 C4 H4 110.8
C12 C4 H4 110.8
C3 C4 H4 110.8
C2 C3 C4 115.63(18)
C2 C3 C10 114.61(17)
C4 C3 C10 103.57(16)
C2 C3 H3 107.5
C4 C3 H3 107.5
C10 C3 H3 107.5
C1 C2 C3 113.45(17)
C1 C2 H2A 108.9
C3 C2 H2A 108.9
C1 C2 H2B 108.9
C3 C2 H2B 108.9
H2A C2 H2B 107.7
N1 C1 C2 107.78(18)
N1 C1 H1A 110.2
C2 C1 H1A 110.2
N1 C1 H1B 110.2
C2 C1 H1B 110.2
H1A C1 H1B 108.5
C15 C8 C7 113.52(17)
C15 C8 H8A 108.9
C7 C8 H8A 108.9
C15 C8 H8B 108.9
C7 C8 H8B 108.9
H8A C8 H8B 107.7
C16 C15 C14 110.45(18)
C16 C15 C8 111.47(19)
C14 C15 C8 109.77(17)
C16 C15 H15 108.4
C14 C15 H15 108.4
C8 C15 H15 108.4
C13 C14 C15 109.83(16)
C13 C14 H14A 109.7
C15 C14 H14A 109.7
C13 C14 H14B 109.7
C15 C14 H14B 109.7
H14A C14 H14B 108.2
C24 C26 H26A 109.5
C24 C26 H26B 109.5
H26A C26 H26B 109.5
C24 C26 H26C 109.5
H26A C26 H26C 109.5
H26B C26 H26C 109.5
C24 C27 H27A 109.5
C24 C27 H27B 109.5
H27A C27 H27B 109.5
C24 C27 H27C 109.5
H27A C27 H27C 109.5
H27B C27 H27C 109.5
Si1 C28 H28A 109.5
Si1 C28 H28B 109.5
H28A C28 H28B 109.5
Si1 C28 H28C 109.5
H28A C28 H28C 109.5
H28B C28 H28C 109.5
Si1 C29 H29A 109.5
Si1 C29 H29B 109.5
H29A C29 H29B 109.5
Si1 C29 H29C 109.5
H29A C29 H29C 109.5
H29B C29 H29C 109.5
C15 C16 H16A 109.5
C15 C16 H16B 109.5
H16A C16 H16B 109.5
C15 C16 H16C 109.5
H16A C16 H16C 109.5
H16B C16 H16C 109.5
C21 C22 C17 119.4(2)
C21 C22 H22 120.3
C17 C22 H22 120.3
C22 C21 C20 121.9(2)
C22 C21 H21 119.1
C20 C21 H21 119.1
C20' C23' H23D 109.5
C20' C23' H23E 109.5
H23D C23' H23E 109.5
C20' C23' H23F 109.5
H23D C23' H23F 109.5
H23E C23' H23F 109.5
C21' C20' C19' 117.5(2)
C21' C20' C23' 120.8(3)
C19' C20' C23' 121.6(3)
C18' C19' C20' 121.7(2)
C18' C19' H19' 119.2
C20' C19' H19' 119.2
C17' C18' C19' 119.3(2)
C17' C18' H18' 120.4
C19' C18' H18' 120.4
C18' C17' C22' 120.4(2)
C18' C17' S1' 119.06(18)
C22' C17' S1' 120.58(17)
N1' C9' C10' 108.91(16)
N1' C9' H9'1 109.9
C10' C9' H9'1 109.9
N1' C9' H9'2 109.9
C10' C9' H9'2 109.9
H9'1 C9' H9'2 108.3
C9' C10' C3' 111.21(17)
C9' C10' C11' 111.41(17)
C3' C10' C11' 104.61(16)
C9' C10' H10' 109.8
C3' C10' H10' 109.8
C11' C10' H10' 109.8
C10' C11' C12' 106.15(15)
C10' C11' H11C 110.5
C12' C11' H11C 110.5
C10' C11' H11D 110.5
C12' C11' H11D 110.5
H11C C11' H11D 108.7
C13' C12' C4' 111.21(16)
C13' C12' C7' 109.86(16)
C4' C12' C7' 102.55(15)
C13' C12' C11' 113.97(16)
C4' C12' C11' 105.69(15)
C7' C12' C11' 112.89(16)
O13' C13' C14' 109.67(15)
O13' C13' C12' 109.40(16)
C14' C13' C12' 112.09(16)
O13' C13' H13' 108.5
C14' C13' H13' 108.5
C12' C13' H13' 108.5
C26' C24' C25' 108.83(19)
C26' C24' C27' 109.24(18)
C25' C24' C27' 108.76(19)
C26' C24' Si1' 110.81(14)
C25' C24' Si1' 110.16(14)
C27' C24' Si1' 108.99(15)
C24' C25' H25D 109.5
C24' C25' H25E 109.5
H25D C25' H25E 109.5
C24' C25' H25F 109.5
H25D C25' H25F 109.5
H25E C25' H25F 109.5
N1' C1' C2' 107.16(17)
N1' C1' H1'1 110.3
C2' C1' H1'1 110.3
N1' C1' H1'2 110.3
C2' C1' H1'2 110.3
H1'1 C1' H1'2 108.5
C3' C2' C1' 112.48(16)
C3' C2' H2'1 109.1
C1' C2' H2'1 109.1
C3' C2' H2'2 109.1
C1' C2' H2'2 109.1
H2'1 C2' H2'2 107.8
C2' C3' C10' 115.25(16)
C2' C3' C4' 114.77(17)
C10' C3' C4' 102.39(15)
C2' C3' H3' 108.0
C10' C3' H3' 108.0
C4' C3' H3' 108.0
Si1' C28' H28D 109.5
Si1' C28' H28E 109.5
H28D C28' H28E 109.5
Si1' C28' H28F 109.5
H28D C28' H28F 109.5
H28E C28' H28F 109.5
C24' C26' H26D 109.5
C24' C26' H26E 109.5
H26D C26' H26E 109.5
C24' C26' H26F 109.5
H26D C26' H26F 109.5
H26E C26' H26F 109.5
C24' C27' H27D 109.5
C24' C27' H27E 109.5
H27D C27' H27E 109.5
C24' C27' H27F 109.5
H27D C27' H27F 109.5
H27E C27' H27F 109.5
Si1' C29' H29D 109.5
Si1' C29' H29E 109.5
H29D C29' H29E 109.5
Si1' C29' H29F 109.5
H29D C29' H29F 109.5
H29E C29' H29F 109.5
C13' C14' C15' 110.82(17)
C13' C14' H14C 109.5
C15' C14' H14C 109.5
C13' C14' H14D 109.5
C15' C14' H14D 109.5
H14C C14' H14D 108.1
C8' C15' C16' 112.9(2)
C8' C15' C14' 108.51(18)
C16' C15' C14' 111.00(19)
C8' C15' H15' 108.1
C16' C15' H15' 108.1
C14' C15' H15' 108.1
C15' C8' C7' 114.08(18)
C15' C8' H8'1 108.7
C7' C8' H8'1 108.7
C15' C8' H8'2 108.7
C7' C8' H8'2 108.7
H8'1 C8' H8'2 107.6
C8' C7' C6' 116.34(18)
C8' C7' C12' 114.21(17)
C6' C7' C12' 104.07(17)
C8' C7' H7' 107.2
C6' C7' H7' 107.2
C12' C7' H7' 107.2
C5' C6' C7' 104.54(17)
C5' C6' H6'1 110.8
C7' C6' H6'1 110.8
C5' C6' H6'2 110.8
C7' C6' H6'2 110.8
H6'1 C6' H6'2 108.9
O5' C5' C4' 125.0(2)
O5' C5' C6' 126.5(2)
C4' C5' C6' 108.48(17)
C5' C4' C12' 106.49(16)
C5' C4' C3' 110.42(16)
C12' C4' C3' 103.78(16)
C5' C4' H4' 111.9
C12' C4' H4' 111.9
C3' C4' H4' 111.9
C15' C16' H16D 109.5
C15' C16' H16E 109.5
H16D C16' H16E 109.5
C15' C16' H16F 109.5
H16D C16' H16F 109.5
H16E C16' H16F 109.5
C17' C22' C21' 119.1(2)
C17' C22' H22' 120.5
C21' C22' H22' 120.5
C20' C21' C22' 122.0(3)
C20' C21' H21' 119.0
C22' C21' H21' 119.0

loop_
_geom_bond_atom_site_label_1
_geom_bond_atom_site_label_2
_geom_bond_distance
S1 O1 1.4351(17)
S1 O2 1.4345(18)
S1 N1 1.6119(18)
S1 C17 1.775(2)
S1' O2' 1.4328(17)
S1' O1' 1.4341(17)
S1' N1' 1.6296(18)
S1' C17' 1.767(2)
Si1 O13 1.6556(15)
Si1 C28 1.857(3)
Si1 C24 1.873(2)
Si1 C29 1.874(3)
Si1' O13' 1.6605(15)
Si1' C29' 1.861(3)
Si1' C28' 1.865(2)
Si1' C24' 1.885(2)
O13 C13 1.431(2)
O5 C5 1.213(3)
O13' C13' 1.432(2)
O5' C5' 1.215(3)
N1 C9 1.461(3)
N1 C1 1.470(3)
N1' C1' 1.468(3)
N1' C9' 1.469(3)
C25 C24 1.526(3)
C25 H25A 0.9800
C25 H25B 0.9800
C25 H25C 0.9800
C24 C27 1.520(3)
C24 C26 1.551(3)
C13 C14 1.524(3)
C13 C12 1.534(3)
C13 H13 1.0000
C12 C4 1.536(3)
C12 C7 1.556(3)
C12 C11 1.558(3)
C11 C10 1.549(3)
C11 H11A 0.9900
C11 H11B 0.9900
C10 C9 1.531(3)
C10 C3 1.552(3)
C10 H10 1.0000
C9 H9A 0.9900
C9 H9B 0.9900
C17 C22 1.386(3)
C17 C18 1.400(3)
C18 C19 1.385(3)
C18 H18 0.9500
C19 C20 1.393(3)
C19 H19 0.9500
C20 C21 1.392(3)
C20 C23 1.509(3)
C23 H23A 0.9800
C23 H23B 0.9800
C23 H23C 0.9800
C7 C6 1.535(3)
C7 C8 1.538(3)
C7 H7 1.0000
C6 C5 1.519(3)
C6 H6A 0.9900
C6 H6B 0.9900
C5 C4 1.534(3)
C4 C3 1.544(3)
C4 H4 1.0000
C3 C2 1.535(3)
C3 H3 1.0000
C2 C1 1.526(3)
C2 H2A 0.9900
C2 H2B 0.9900
C1 H1A 0.9900
C1 H1B 0.9900
C8 C15 1.536(3)
C8 H8A 0.9900
C8 H8B 0.9900
C15 C16 1.534(3)
C15 C14 1.535(3)
C15 H15 1.0000
C14 H14A 0.9900
C14 H14B 0.9900
C26 H26A 0.9800
C26 H26B 0.9800
C26 H26C 0.9800
C27 H27A 0.9800
C27 H27B 0.9800
C27 H27C 0.9800
C28 H28A 0.9800
C28 H28B 0.9800
C28 H28C 0.9800
C29 H29A 0.9800
C29 H29B 0.9800
C29 H29C 0.9800
C16 H16A 0.9800
C16 H16B 0.9800
C16 H16C 0.9800
C22 C21 1.381(3)
C22 H22 0.9500
C21 H21 0.9500
C23' C20' 1.507(4)
C23' H23D 0.9800
C23' H23E 0.9800
C23' H23F 0.9800
C20' C21' 1.383(4)
C20' C19' 1.392(4)
C19' C18' 1.387(4)
C19' H19' 0.9500
C18' C17' 1.383(3)
C18' H18' 0.9500
C17' C22' 1.386(3)
C9' C10' 1.532(3)
C9' H9'1 0.9900
C9' H9'2 0.9900
C10' C3' 1.547(3)
C10' C11' 1.552(3)
C10' H10' 1.0000
C11' C12' 1.558(3)
C11' H11C 0.9900
C11' H11D 0.9900
C12' C13' 1.536(3)
C12' C4' 1.542(3)
C12' C7' 1.556(3)
C13' C14' 1.522(3)
C13' H13' 1.0000
C24' C26' 1.531(3)
C24' C25' 1.538(3)
C24' C27' 1.537(3)
C25' H25D 0.9800
C25' H25E 0.9800
C25' H25F 0.9800
C1' C2' 1.525(3)
C1' H1'1 0.9900
C1' H1'2 0.9900
C2' C3' 1.523(3)
C2' H2'1 0.9900
C2' H2'2 0.9900
C3' C4' 1.548(3)
C3' H3' 1.0000
C28' H28D 0.9800
C28' H28E 0.9800
C28' H28F 0.9800
C26' H26D 0.9800
C26' H26E 0.9800
C26' H26F 0.9800
C27' H27D 0.9800
C27' H27E 0.9800
C27' H27F 0.9800
C29' H29D 0.9800
C29' H29E 0.9800
C29' H29F 0.9800
C14' C15' 1.535(3)
C14' H14C 0.9900
C14' H14D 0.9900
C15' C8' 1.521(3)
C15' C16' 1.529(3)
C15' H15' 1.0000
C8' C7' 1.525(3)
C8' H8'1 0.9900
C8' H8'2 0.9900
C7' C6' 1.537(3)
C7' H7' 1.0000
C6' C5' 1.516(3)
C6' H6'1 0.9900
C6' H6'2 0.9900
C5' C4' 1.513(3)
C4' H4' 1.0000
C16' H16D 0.9800
C16' H16E 0.9800
C16' H16F 0.9800
C22' C21' 1.387(4)
C22' H22' 0.9500
C21' H21' 0.9500

loop_
_geom_torsion_atom_site_label_1
_geom_torsion_atom_site_label_2
_geom_torsion_atom_site_label_3
_geom_torsion_atom_site_label_4
_geom_torsion
C28 Si1 O13 C13 19.5(2)
C24 Si1 O13 C13 142.24(17)
C29 Si1 O13 C13 -101.1(2)
C29' Si1' O13' C13' 34.68(18)
C28' Si1' O13' C13' -82.80(16)
C24' Si1' O13' C13' 157.21(14)
O1 S1 N1 C9 -179.42(17)
O2 S1 N1 C9 49.7(2)
C17 S1 N1 C9 -63.46(19)
O1 S1 N1 C1 -19.1(2)
O2 S1 N1 C1 -149.95(18)
C17 S1 N1 C1 96.9(2)
O2' S1' N1' C1' -41.15(18)
O1' S1' N1' C1' -170.96(16)
C17' S1' N1' C1' 73.81(18)
O2' S1' N1' C9' 169.29(16)
O1' S1' N1' C9' 39.48(19)
C17' S1' N1' C9' -75.76(18)
O13 Si1 C24 C27 170.25(15)
C28 Si1 C24 C27 -68.11(19)
C29 Si1 C24 C27 53.3(2)
O13 Si1 C24 C25 48.47(18)
C28 Si1 C24 C25 170.10(17)
C29 Si1 C24 C25 -68.4(2)
O13 Si1 C24 C26 -70.15(17)
C28 Si1 C24 C26 51.5(2)
C29 Si1 C24 C26 172.94(18)
Si1 O13 C13 C14 -95.22(19)
Si1 O13 C13 C12 140.81(14)
O13 C13 C12 C4 -69.84(19)
C14 C13 C12 C4 167.47(16)
O13 C13 C12 C7 176.01(15)
C14 C13 C12 C7 53.3(2)
O13 C13 C12 C11 50.2(2)
C14 C13 C12 C11 -72.4(2)
C13 C12 C11 C10 -124.71(17)
C4 C12 C11 C10 -2.7(2)
C7 C12 C11 C10 109.40(18)
C12 C11 C10 C9 102.09(18)
C12 C11 C10 C3 -18.5(2)
C1 N1 C9 C10 65.5(2)
S1 N1 C9 C10 -131.93(17)
C11 C10 C9 N1 -167.22(17)
C3 C10 C9 N1 -50.2(2)
O1 S1 C17 C22 34.0(2)
O2 S1 C17 C22 164.19(18)
N1 S1 C17 C22 -81.2(2)
O1 S1 C17 C18 -147.08(17)
O2 S1 C17 C18 -16.87(19)
N1 S1 C17 C18 97.74(18)
C22 C17 C18 C19 0.7(3)
S1 C17 C18 C19 -178.25(16)
C17 C18 C19 C20 0.6(3)
C18 C19 C20 C21 -1.2(3)
C18 C19 C20 C23 179.1(2)
C13 C12 C7 C6 81.66(19)
C4 C12 C7 C6 -36.58(19)
C11 C12 C7 C6 -150.76(16)
C13 C12 C7 C8 -47.0(2)
C4 C12 C7 C8 -165.21(16)
C11 C12 C7 C8 80.6(2)
C8 C7 C6 C5 158.86(17)
C12 C7 C6 C5 32.8(2)
C7 C6 C5 O5 162.9(2)
C7 C6 C5 C4 -16.7(2)
O5 C5 C4 C12 174.4(2)
C6 C5 C4 C12 -6.0(2)
O5 C5 C4 C3 -70.7(3)
C6 C5 C4 C3 108.98(19)
C13 C12 C4 C5 -92.82(18)
C7 C12 C4 C5 25.93(19)
C11 C12 C4 C5 142.86(16)
C13 C12 C4 C3 147.34(16)
C7 C12 C4 C3 -93.92(17)
C11 C12 C4 C3 23.0(2)
C5 C4 C3 C2 84.7(2)
C12 C4 C3 C2 -160.36(17)
C5 C4 C3 C10 -149.09(17)
C12 C4 C3 C10 -34.13(19)
C9 C10 C3 C2 40.2(2)
C11 C10 C3 C2 159.32(17)
C9 C10 C3 C4 -86.65(19)
C11 C10 C3 C4 32.4(2)
C4 C3 C2 C1 78.2(2)
C10 C3 C2 C1 -42.2(2)
C9 N1 C1 C2 -65.5(2)
S1 N1 C1 C2 132.84(18)
C3 C2 C1 N1 52.3(2)
C6 C7 C8 C15 -72.8(2)
C12 C7 C8 C15 48.9(2)
C7 C8 C15 C16 -177.16(18)
C7 C8 C15 C14 -54.5(2)
O13 C13 C14 C15 178.71(17)
C12 C13 C14 C15 -60.1(2)
C16 C15 C14 C13 -177.68(18)
C8 C15 C14 C13 59.0(2)
C18 C17 C22 C21 -1.4(3)
S1 C17 C22 C21 177.52(19)
C17 C22 C21 C20 0.9(4)
C19 C20 C21 C22 0.4(4)
C23 C20 C21 C22 -179.8(2)
C21' C20' C19' C18' -1.5(4)
C23' C20' C19' C18' 179.7(2)
C20' C19' C18' C17' 0.4(4)
C19' C18' C17' C22' 1.3(3)
C19' C18' C17' S1' -179.19(19)
O2' S1' C17' C18' -145.36(18)
O1' S1' C17' C18' -14.5(2)
N1' S1' C17' C18' 100.22(19)
O2' S1' C17' C22' 34.2(2)
O1' S1' C17' C22' 165.03(18)
N1' S1' C17' C22' -80.2(2)
C1' N1' C9' C10' 65.5(2)
S1' N1' C9' C10' -143.37(15)
N1' C9' C10' C3' -50.3(2)
N1' C9' C10' C11' -166.58(16)
C9' C10' C11' C12' 100.40(18)
C3' C10' C11' C12' -19.9(2)
C10' C11' C12' C13' -128.24(17)
C10' C11' C12' C4' -5.8(2)
C10' C11' C12' C7' 105.51(18)
Si1' O13' C13' C14' -93.81(17)
Si1' O13' C13' C12' 142.88(13)
C4' C12' C13' O13' -72.40(19)
C7' C12' C13' O13' 174.77(15)
C11' C12' C13' O13' 46.9(2)
C4' C12' C13' C14' 165.73(16)
C7' C12' C13' C14' 52.9(2)
C11' C12' C13' C14' -74.9(2)
O13' Si1' C24' C26' 167.94(15)
C29' Si1' C24' C26' -70.33(19)
C28' Si1' C24' C26' 51.3(2)
O13' Si1' C24' C25' 47.45(17)
C29' Si1' C24' C25' 169.18(17)
C28' Si1' C24' C25' -69.23(19)
O13' Si1' C24' C27' -71.81(16)
C29' Si1' C24' C27' 49.92(19)
C28' Si1' C24' C27' 171.51(16)
C9' N1' C1' C2' -66.1(2)
S1' N1' C1' C2' 142.14(15)
N1' C1' C2' C3' 53.3(2)
C1' C2' C3' C10' -44.7(2)
C1' C2' C3' C4' 73.9(2)
C9' C10' C3' C2' 42.7(2)
C11' C10' C3' C2' 163.04(17)
C9' C10' C3' C4' -82.65(19)
C11' C10' C3' C4' 37.73(19)
O13' C13' C14' C15' 176.98(17)
C12' C13' C14' C15' -61.3(2)
C13' C14' C15' C8' 59.6(2)
C13' C14' C15' C16' -175.75(19)
C16' C15' C8' C7' -177.47(19)
C14' C15' C8' C7' -54.0(2)
C15' C8' C7' C6' -72.1(2)
C15' C8' C7' C12' 49.2(2)
C13' C12' C7' C8' -46.7(2)
C4' C12' C7' C8' -165.06(17)
C11' C12' C7' C8' 81.7(2)
C13' C12' C7' C6' 81.17(19)
C4' C12' C7' C6' -37.16(19)
C11' C12' C7' C6' -150.41(17)
C8' C7' C6' C5' 159.62(18)
C12' C7' C6' C5' 33.0(2)
C7' C6' C5' O5' 161.9(2)
C7' C6' C5' C4' -16.1(2)
O5' C5' C4' C12' 174.6(2)
C6' C5' C4' C12' -7.4(2)
O5' C5' C4' C3' -73.4(3)
C6' C5' C4' C3' 104.68(19)
C13' C12' C4' C5' -90.02(19)
C7' C12' C4' C5' 27.3(2)
C11' C12' C4' C5' 145.80(16)
C13' C12' C4' C3' 153.41(16)
C7' C12' C4' C3' -89.22(17)
C11' C12' C4' C3' 29.24(19)
C2' C3' C4' C5' 79.2(2)
C10' C3' C4' C5' -155.22(17)
C2' C3' C4' C12' -167.07(16)
C10' C3' C4' C12' -41.45(18)
C18' C17' C22' C21' -1.9(4)
S1' C17' C22' C21' 178.61(19)
C19' C20' C21' C22' 0.8(4)
C23' C20' C21' C22' 179.7(2)
C17' C22' C21' C20' 0.8(4)
